data_7058282
loop_
_publ_author_name
'Vinayak, Richa'
'Nayek, Hari Pada'

_publ_section_title
;
 Organotin metalloligands for selective sensing of metal ions
;
_journal_issue 19
_journal_name_full 'New Journal of Chemistry'
_journal_page_first 7259
_journal_paper_doi 10.1039/C9NJ00944B
_journal_volume 43
_journal_year 2019
_chemical_formula_moiety 'C92 H120 N4 O18 Sn4'
_chemical_formula_sum 'C92 H120 N4 O18 Sn4'
_chemical_formula_weight 2044.67
_space_group_crystal_system triclinic
_space_group_IT_number 2
_space_group_name_Hall '-P 1'
_space_group_name_H-M_alt 'P -1'
_symmetry_space_group_name_Hall '-P 1'
_symmetry_space_group_name_H-M 'P -1'
_atom_sites_solution_hydrogens geom
_audit_creation_date 2019-03-28
_audit_creation_method
;
Olex2 1.2-ac3
(compiled 2016.08.26 svn.r3337 for Rigaku Oxford Diffraction, GUI svn.r5221)
;
_audit_update_record
;
2019-04-03 deposited with the CCDC.    2019-04-08 downloaded from the CCDC.
;
_cell_angle_alpha 69.121(5)
_cell_angle_beta 71.678(6)
_cell_angle_gamma 68.071(7)
_cell_formula_units_Z 1
_cell_length_a 11.7100(10)
_cell_length_b 13.7077(9)
_cell_length_c 17.9931(10)
_cell_measurement_reflns_used 21165
_cell_measurement_temperature 293(2)
_cell_measurement_theta_max 26.997
_cell_measurement_theta_min 1.997
_cell_volume 2447.9(3)
_computing_cell_refinement CrysAlisPro
_computing_data_collection CrysAlisPro
_computing_data_reduction CrysAlisPro
_computing_molecular_graphics 'Olex2 (Dolomanov et al., 2009)'
_computing_publication_material 'Olex2 (Dolomanov et al., 2009)'
_computing_structure_refinement 'ShelXL (Sheldrick, 2015)'
_computing_structure_solution 'SHELXT 2014/5 (Sheldrick, 2014)'
_diffrn_ambient_temperature 293(2)
_diffrn_measured_fraction_theta_full 0.997
_diffrn_measured_fraction_theta_max 0.978
_diffrn_measurement_device_type 'SuperNova, Single source at offset/far, EosS2'
_diffrn_radiation_type MoK\a
_diffrn_radiation_wavelength 0.71073
_diffrn_reflns_av_R_equivalents 0.0674
_diffrn_reflns_av_unetI/netI 0.0896
_diffrn_reflns_Laue_measured_fraction_full 0.997
_diffrn_reflns_Laue_measured_fraction_max 0.978
_diffrn_reflns_limit_h_max 14
_diffrn_reflns_limit_h_min -14
_diffrn_reflns_limit_k_max 17
_diffrn_reflns_limit_k_min -14
_diffrn_reflns_limit_l_max 22
_diffrn_reflns_limit_l_min -22
_diffrn_reflns_number 21165
_diffrn_reflns_point_group_measured_fraction_full 0.997
_diffrn_reflns_point_group_measured_fraction_max 0.978
_diffrn_reflns_theta_full 25.242
_diffrn_reflns_theta_max 26.997
_diffrn_reflns_theta_min 1.997
_exptl_absorpt_coefficient_mu 1.072
_exptl_absorpt_correction_type none
_exptl_crystal_colour yellow
_exptl_crystal_colour_primary yellow
_exptl_crystal_density_diffrn 1.387
_exptl_crystal_description block
_exptl_crystal_F_000 1044
_exptl_crystal_size_max 0.16
_exptl_crystal_size_mid 0.14
_exptl_crystal_size_min 0.12
_refine_diff_density_max 3.171
_refine_diff_density_min -1.819
_refine_diff_density_rms 0.203
_refine_ls_extinction_method none
_refine_ls_goodness_of_fit_ref 1.037
_refine_ls_hydrogen_treatment constr
_refine_ls_matrix_type full
_refine_ls_number_parameters 540
_refine_ls_number_reflns 10449
_refine_ls_number_restraints 0
_refine_ls_restrained_S_all 1.037
_refine_ls_R_factor_all 0.1053
_refine_ls_R_factor_gt 0.0849
_refine_ls_shift/su_max 0.001
_refine_ls_shift/su_mean 0.000
_refine_ls_structure_factor_coef Fsqd
_refine_ls_weighting_details 'w=1/[\s^2^(Fo^2^)+(0.1587P)^2^] where P=(Fo^2^+2Fc^2^)/3'
_refine_ls_weighting_scheme calc
_refine_ls_wR_factor_gt 0.2285
_refine_ls_wR_factor_ref 0.2510
_reflns_Friedel_coverage 0.000
_reflns_number_gt 7557
_reflns_number_total 10449
_reflns_threshold_expression 'I > 2\s(I)'
_cod_data_source_file c9nj00944b2.cif
_cod_data_source_block 3
_cod_depositor_comments 'Adding full bibliography for 7058279--7058282.cif.'
_cod_database_code 7058282
_shelx_space_group_comment
;
The symmetry employed for this shelxl refinement is uniquely defined
by the following loop, which should always be used as a source of
symmetry information in preference to the above space-group names.
They are only intended as comments.
;
_olex2_refinement_description
;
1. Fixed Uiso
 At 1.2 times of:
  All C(H) groups, All C(H,H) groups
 At 1.5 times of:
  All C(H,H,H) groups, All O(H) groups
2.a Secondary CH2 refined with riding coordinates:
 C31(H31A,H31B), C32(H32A,H32B), C33(H33A,H33B), C35(H35A,H35B), C36(H36A,
 H36B), C37(H37A,H37B), C39(H39A,H39B), C40(H40A,H40B), C41(H41A,H41B),
 C43(H43A,H43B), C44(H44A,H44B), C45(H45A,H45B)
2.b Aromatic/amide H refined with riding coordinates:
 C3(H3A), C5(H5), C6(H6), C7(H7A), C8(H8), C10(H10), C11(H11), C12(H12),
 C18(H18), C19(H19), C20(H20), C22(H22), C23(H23), C25(H25), C26(H26), C27(H27)
2.c Idealised Me refined as rotating group:
 C15(H15A,H15B,H15C), C30(H30A,H30B,H30C), C34(H34A,H34B,H34C), C38(H38A,H38B,
 H38C), C42(H42A,H42B,H42C), C46(H46A,H46B,H46C)
2.d Idealised tetrahedral OH refined as rotating group:
 O3(H3), O7(H7)
;
_shelx_shelxl_version_number 2014/7
_olex2_submission_special_instructions 'No special instructions were received'

loop_
_space_group_symop_operation_xyz
'x, y, z'
'-x, -y, -z'

loop_
_atom_site_label
_atom_site_type_symbol
_atom_site_fract_x
_atom_site_fract_y
_atom_site_fract_z
_atom_site_U_iso_or_equiv
_atom_site_adp_type
_atom_site_occupancy
_atom_site_site_symmetry_order
_atom_site_calc_flag
_atom_site_refinement_flags_posn
Sn1 Sn 0.49607(4) 0.46800(3) 0.59787(2) 0.04196(17) Uani 1 1 d .
Sn2 Sn 0.32873(4) 0.33997(3) 0.52552(2) 0.04243(18) Uani 1 1 d .
O1 O 0.3995(6) 0.3588(4) 0.7036(3) 0.0680(15) Uani 1 1 d .
O2 O 0.3292(5) 0.2654(4) 0.6590(3) 0.0599(12) Uani 1 1 d .
O3 O 0.5756(7) 0.2256(5) 1.0265(3) 0.0813(17) Uani 1 1 d .
H3 H 0.5476 0.2077 0.9985 0.122 Uiso 1 1 calc GR
O4 O 0.6665(7) 0.2447(6) 1.1340(4) 0.097(2) Uani 1 1 d .
O5 O 0.3641(5) 0.4206(3) 0.3937(2) 0.0545(11) Uani 1 1 d .
O6 O 0.2456(6) 0.3307(5) 0.3887(3) 0.0768(17) Uani 1 1 d .
O7 O 0.1022(6) 0.2941(5) 0.1048(3) 0.0757(16) Uani 1 1 d .
H7 H 0.1254 0.3277 0.1240 0.114 Uiso 1 1 calc GR
O8 O -0.0155(8) 0.2402(7) 0.0313(5) 0.115(3) Uani 1 1 d .
O9 O 0.4329(4) 0.4341(3) 0.5189(2) 0.0434(9) Uani 1 1 d .
N1 N 0.4188(6) 0.1616(5) 0.9930(3) 0.0634(16) Uani 1 1 d .
N2 N 0.2360(6) 0.4151(5) 0.0967(3) 0.0582(15) Uani 1 1 d .
C1 C 0.3521(7) 0.2842(5) 0.7142(4) 0.0484(15) Uani 1 1 d .
C2 C 0.3411(6) 0.2060(5) 0.7971(4) 0.0476(14) Uani 1 1 d .
C3 C 0.3842(7) 0.2139(5) 0.8579(4) 0.0536(16) Uani 1 1 d .
H3A H 0.4236 0.2672 0.8453 0.064 Uiso 1 1 calc R
C4 C 0.3712(7) 0.1476(5) 0.9345(4) 0.0577(17) Uani 1 1 d .
C5 C 0.3124(8) 0.0654(6) 0.9524(4) 0.067(2) Uani 1 1 d .
H5 H 0.3016 0.0184 1.0045 0.080 Uiso 1 1 calc R
C6 C 0.2716(8) 0.0561(6) 0.8917(5) 0.070(2) Uani 1 1 d .
H6 H 0.2347 0.0015 0.9033 0.083 Uiso 1 1 calc R
C7 C 0.2842(7) 0.1253(5) 0.8150(4) 0.0546(16) Uani 1 1 d .
H7A H 0.2551 0.1185 0.7752 0.066 Uiso 1 1 calc R
C8 C 0.3751(8) 0.1292(6) 1.0685(4) 0.066(2) Uani 1 1 d .
H8 H 0.3119 0.0955 1.0863 0.079 Uiso 1 1 calc R
C9 C 0.4239(8) 0.1446(6) 1.1278(4) 0.068(2) Uani 1 1 d .
C10 C 0.3758(9) 0.1068(9) 1.2118(5) 0.088(3) Uani 1 1 d .
H10 H 0.3129 0.0730 1.2284 0.105 Uiso 1 1 calc R
C11 C 0.4187(12) 0.1182(10) 1.2687(5) 0.104(3) Uani 1 1 d .
H11 H 0.3818 0.0971 1.3235 0.124 Uiso 1 1 calc R
C12 C 0.5195(9) 0.1622(7) 1.2444(5) 0.079(2) Uani 1 1 d .
H12 H 0.5529 0.1665 1.2833 0.095 Uiso 1 1 calc R
C13 C 0.5687(9) 0.1986(6) 1.1638(5) 0.074(2) Uani 1 1 d .
C14 C 0.5244(9) 0.1903(6) 1.1045(4) 0.069(2) Uani 1 1 d .
C15 C 0.7209(12) 0.2503(10) 1.1903(7) 0.113(4) Uani 1 1 d .
H15A H 0.7927 0.2767 1.1623 0.170 Uiso 1 1 calc GR
H15B H 0.7471 0.1789 1.2264 0.170 Uiso 1 1 calc GR
H15C H 0.6605 0.2992 1.2211 0.170 Uiso 1 1 calc GR
C16 C 0.3138(7) 0.3935(5) 0.3525(4) 0.0520(16) Uani 1 1 d .
C17 C 0.3327(6) 0.4392(5) 0.2629(4) 0.0511(15) Uani 1 1 d .
C18 C 0.4088(8) 0.5081(6) 0.2229(4) 0.0591(18) Uani 1 1 d .
H18 H 0.4489 0.5255 0.2515 0.071 Uiso 1 1 calc R
C19 C 0.4230(9) 0.5493(7) 0.1402(5) 0.080(3) Uani 1 1 d .
H19 H 0.4713 0.5972 0.1130 0.096 Uiso 1 1 calc R
C20 C 0.3678(8) 0.5222(6) 0.0958(4) 0.070(2) Uani 1 1 d .
H20 H 0.3797 0.5509 0.0397 0.084 Uiso 1 1 calc R
C21 C 0.2944(7) 0.4515(6) 0.1358(4) 0.0552(17) Uani 1 1 d .
C22 C 0.2793(7) 0.4100(5) 0.2197(3) 0.0503(15) Uani 1 1 d .
H22 H 0.2319 0.3614 0.2470 0.060 Uiso 1 1 calc R
C23 C 0.2335(8) 0.4540(6) 0.0211(4) 0.064(2) Uani 1 1 d .
H23 H 0.2748 0.5064 -0.0100 0.077 Uiso 1 1 calc R
C24 C 0.1703(8) 0.4212(6) -0.0185(4) 0.0628(19) Uani 1 1 d .
C25 C 0.1703(10) 0.4685(7) -0.1007(5) 0.084(3) Uani 1 1 d .
H25 H 0.2141 0.5195 -0.1298 0.100 Uiso 1 1 calc R
C26 C 0.1089(11) 0.4431(9) -0.1401(6) 0.098(3) Uani 1 1 d .
H26 H 0.1092 0.4769 -0.1951 0.117 Uiso 1 1 calc R
C27 C 0.0454(9) 0.3654(9) -0.0969(6) 0.084(3) Uani 1 1 d .
H27 H 0.0027 0.3475 -0.1235 0.101 Uiso 1 1 calc R
C28 C 0.0444(8) 0.3145(8) -0.0158(6) 0.078(2) Uani 1 1 d .
C29 C 0.1073(8) 0.3414(7) 0.0266(5) 0.065(2) Uani 1 1 d .
C30 C -0.0776(12) 0.2029(13) -0.0086(8) 0.128(5) Uani 1 1 d .
H30A H -0.1420 0.2638 -0.0320 0.192 Uiso 1 1 calc GR
H30B H -0.1148 0.1485 0.0309 0.192 Uiso 1 1 calc GR
H30C H -0.0165 0.1723 -0.0506 0.192 Uiso 1 1 calc GR
C31 C 0.1340(7) 0.4308(6) 0.5490(5) 0.0654(19) Uani 1 1 d .
H31A H 0.1293 0.5076 0.5307 0.078 Uiso 1 1 calc R
H31B H 0.0937 0.4193 0.5145 0.078 Uiso 1 1 calc R
C32 C 0.0556(9) 0.4100(8) 0.6335(6) 0.090(3) Uani 1 1 d .
H32A H 0.1026 0.4037 0.6716 0.108 Uiso 1 1 calc R
H32B H -0.0199 0.4713 0.6370 0.108 Uiso 1 1 calc R
C33 C 0.0199(11) 0.3083(10) 0.6560(7) 0.105(3) Uani 1 1 d .
H33A H 0.0959 0.2471 0.6537 0.126 Uiso 1 1 calc R
H33B H -0.0237 0.3140 0.6161 0.126 Uiso 1 1 calc R
C34 C -0.0664(12) 0.2842(11) 0.7429(6) 0.122(4) Uani 1 1 d .
H34A H -0.1381 0.3472 0.7474 0.184 Uiso 1 1 calc GR
H34B H -0.0197 0.2679 0.7833 0.184 Uiso 1 1 calc GR
H34C H -0.0943 0.2229 0.7511 0.184 Uiso 1 1 calc GR
C35 C 0.4424(7) 0.1801(5) 0.5133(4) 0.0580(17) Uani 1 1 d .
H35A H 0.4587 0.1806 0.4569 0.070 Uiso 1 1 calc R
H35B H 0.5227 0.1642 0.5266 0.070 Uiso 1 1 calc R
C36 C 0.3854(8) 0.0897(5) 0.5657(5) 0.075(2) Uani 1 1 d .
H36A H 0.3571 0.0955 0.6212 0.090 Uiso 1 1 calc R
H36B H 0.4496 0.0200 0.5658 0.090 Uiso 1 1 calc R
C37 C 0.2747(9) 0.0921(7) 0.5370(6) 0.089(3) Uani 1 1 d .
H37A H 0.3039 0.0764 0.4846 0.106 Uiso 1 1 calc R
H37B H 0.2137 0.1640 0.5312 0.106 Uiso 1 1 calc R
C38 C 0.2103(13) 0.0017(10) 0.6030(8) 0.138(5) Uani 1 1 d .
H38A H 0.2595 -0.0693 0.5957 0.207 Uiso 1 1 calc GR
H38B H 0.1267 0.0179 0.5958 0.207 Uiso 1 1 calc GR
H38C H 0.2063 0.0028 0.6568 0.207 Uiso 1 1 calc GR
C39 C 0.3533(7) 0.5994(5) 0.6405(4) 0.0599(18) Uani 1 1 d .
H39A H 0.3514 0.5861 0.6975 0.072 Uiso 1 1 calc R
H39B H 0.3760 0.6663 0.6110 0.072 Uiso 1 1 calc R
C40 C 0.2235(7) 0.6160(6) 0.6318(5) 0.0610(17) Uani 1 1 d .
H40A H 0.2013 0.5486 0.6603 0.073 Uiso 1 1 calc R
H40B H 0.2246 0.6311 0.5747 0.073 Uiso 1 1 calc R
C41 C 0.1232(8) 0.7074(7) 0.6640(6) 0.086(3) Uani 1 1 d .
H41A H 0.1233 0.6926 0.7209 0.103 Uiso 1 1 calc R
H41B H 0.1452 0.7748 0.6350 0.103 Uiso 1 1 calc R
C42 C -0.0068(10) 0.7244(9) 0.6569(9) 0.140(5) Uani 1 1 d .
H42A H -0.0246 0.7803 0.6080 0.210 Uiso 1 1 calc GR
H42B H -0.0662 0.7465 0.7030 0.210 Uiso 1 1 calc GR
H42C H -0.0133 0.6575 0.6553 0.210 Uiso 1 1 calc GR
C43 C 0.6672(7) 0.3432(5) 0.6174(5) 0.0638(18) Uani 1 1 d .
H43A H 0.7367 0.3710 0.5825 0.077 Uiso 1 1 calc R
H43B H 0.6731 0.3282 0.6732 0.077 Uiso 1 1 calc R
C44 C 0.6833(7) 0.2376(5) 0.6023(5) 0.068(2) Uani 1 1 d .
H44A H 0.6717 0.2531 0.5477 0.081 Uiso 1 1 calc R
H44B H 0.6175 0.2069 0.6400 0.081 Uiso 1 1 calc R
C45 C 0.8093(12) 0.1526(8) 0.6109(9) 0.124(5) Uani 1 1 d .
H45A H 0.8750 0.1865 0.5784 0.149 Uiso 1 1 calc R
H45B H 0.8161 0.1310 0.6672 0.149 Uiso 1 1 calc R
C46 C 0.8334(11) 0.0553(8) 0.5876(9) 0.137(5) Uani 1 1 d .
H46A H 0.7849 0.0716 0.5481 0.206 Uiso 1 1 calc GR
H46B H 0.8099 -0.0002 0.6347 0.206 Uiso 1 1 calc GR
H46C H 0.9213 0.0296 0.5645 0.206 Uiso 1 1 calc GR

loop_
_atom_site_aniso_label
_atom_site_aniso_U_11
_atom_site_aniso_U_22
_atom_site_aniso_U_33
_atom_site_aniso_U_23
_atom_site_aniso_U_13
_atom_site_aniso_U_12
Sn1 0.0480(3) 0.0488(3) 0.0395(3) -0.0155(2) -0.0137(2) -0.0185(2)
Sn2 0.0453(3) 0.0484(3) 0.0447(3) -0.0145(2) -0.0140(2) -0.0203(2)
O1 0.104(5) 0.071(3) 0.042(2) -0.010(2) -0.010(3) -0.050(3)
O2 0.083(4) 0.069(3) 0.045(2) -0.008(2) -0.024(2) -0.040(3)
O3 0.120(6) 0.083(4) 0.047(3) -0.007(3) -0.016(3) -0.048(3)
O4 0.113(6) 0.126(5) 0.075(4) -0.025(4) -0.022(4) -0.061(5)
O5 0.074(3) 0.063(2) 0.043(2) -0.014(2) -0.016(2) -0.035(2)
O6 0.106(5) 0.099(4) 0.055(3) -0.008(3) -0.026(3) -0.067(4)
O7 0.085(5) 0.095(4) 0.059(3) -0.021(3) -0.010(3) -0.045(3)
O8 0.115(6) 0.170(7) 0.108(5) -0.067(5) -0.007(4) -0.079(6)
O9 0.041(2) 0.054(2) 0.048(2) -0.0170(18) -0.0163(18) -0.0187(18)
N1 0.072(5) 0.063(3) 0.049(3) -0.010(3) -0.015(3) -0.015(3)
N2 0.068(4) 0.064(3) 0.048(3) -0.020(3) -0.018(3) -0.016(3)
C1 0.059(4) 0.051(3) 0.040(3) -0.016(3) -0.017(3) -0.013(3)
C2 0.051(4) 0.044(3) 0.043(3) -0.012(3) -0.008(3) -0.011(3)
C3 0.060(5) 0.051(3) 0.049(4) -0.011(3) -0.009(3) -0.019(3)
C4 0.069(5) 0.059(4) 0.042(3) -0.012(3) -0.018(3) -0.012(3)
C5 0.092(6) 0.056(4) 0.044(4) 0.001(3) -0.014(4) -0.025(4)
C6 0.079(6) 0.052(4) 0.084(6) -0.015(4) -0.020(4) -0.027(4)
C7 0.065(5) 0.053(3) 0.051(4) -0.017(3) -0.016(3) -0.018(3)
C8 0.070(5) 0.075(4) 0.041(4) -0.007(3) -0.016(3) -0.015(4)
C9 0.076(6) 0.073(4) 0.048(4) -0.007(3) -0.022(4) -0.016(4)
C10 0.073(7) 0.132(8) 0.050(4) -0.018(5) -0.012(4) -0.027(5)
C11 0.120(10) 0.146(9) 0.047(5) -0.018(5) -0.011(5) -0.056(8)
C12 0.095(7) 0.085(5) 0.053(4) -0.018(4) -0.029(4) -0.011(5)
C13 0.093(7) 0.060(4) 0.065(5) -0.029(4) -0.017(4) -0.005(4)
C14 0.096(7) 0.053(4) 0.044(4) -0.010(3) -0.010(4) -0.015(4)
C15 0.144(11) 0.131(8) 0.104(8) -0.048(7) -0.040(7) -0.058(8)
C16 0.068(5) 0.060(4) 0.045(3) -0.013(3) -0.028(3) -0.026(3)
C17 0.054(4) 0.061(3) 0.042(3) -0.010(3) -0.013(3) -0.022(3)
C18 0.073(5) 0.073(4) 0.044(4) -0.010(3) -0.008(3) -0.044(4)
C19 0.105(8) 0.096(6) 0.064(5) -0.018(4) -0.019(5) -0.059(6)
C20 0.095(7) 0.071(4) 0.047(4) -0.010(3) -0.016(4) -0.032(4)
C21 0.063(5) 0.064(4) 0.048(4) -0.017(3) -0.017(3) -0.022(3)
C22 0.060(4) 0.062(4) 0.035(3) -0.010(3) -0.010(3) -0.028(3)
C23 0.076(6) 0.067(4) 0.053(4) -0.021(3) -0.023(4) -0.014(4)
C24 0.078(6) 0.057(4) 0.060(4) -0.027(3) -0.025(4) -0.008(3)
C25 0.130(9) 0.078(5) 0.062(5) -0.029(4) -0.050(5) -0.017(5)
C26 0.131(10) 0.109(7) 0.066(5) -0.043(5) -0.036(6) -0.018(7)
C27 0.079(7) 0.113(7) 0.076(6) -0.053(5) -0.034(5) -0.004(5)
C28 0.058(6) 0.094(6) 0.098(7) -0.051(5) -0.010(5) -0.023(4)
C29 0.065(5) 0.081(5) 0.058(4) -0.034(4) -0.013(4) -0.015(4)
C30 0.091(9) 0.200(14) 0.147(11) -0.087(10) -0.017(8) -0.071(9)
C31 0.038(4) 0.083(5) 0.078(5) -0.022(4) -0.007(3) -0.023(3)
C32 0.065(6) 0.104(6) 0.110(7) -0.052(6) -0.018(5) -0.013(5)
C33 0.109(9) 0.130(9) 0.108(8) -0.043(7) -0.038(7) -0.048(7)
C34 0.135(11) 0.139(10) 0.082(7) -0.020(7) -0.004(7) -0.053(8)
C35 0.056(5) 0.052(3) 0.073(5) -0.027(3) -0.018(3) -0.010(3)
C36 0.100(7) 0.046(3) 0.085(5) -0.021(4) -0.026(5) -0.019(4)
C37 0.090(7) 0.076(5) 0.107(7) -0.021(5) -0.018(6) -0.038(5)
C38 0.141(12) 0.123(9) 0.154(11) -0.022(8) 0.012(9) -0.093(9)
C39 0.066(5) 0.057(4) 0.068(4) -0.035(3) -0.004(4) -0.021(3)
C40 0.047(4) 0.067(4) 0.078(5) -0.028(4) -0.011(3) -0.019(3)
C41 0.057(6) 0.079(5) 0.126(7) -0.053(5) -0.007(5) -0.012(4)
C42 0.056(7) 0.105(7) 0.240(16) -0.059(9) -0.017(9) -0.005(6)
C43 0.059(5) 0.061(4) 0.077(5) -0.015(3) -0.034(4) -0.011(3)
C44 0.062(5) 0.058(4) 0.089(5) -0.018(4) -0.028(4) -0.016(3)
C45 0.115(10) 0.070(5) 0.208(14) -0.036(7) -0.088(10) -0.006(5)
C46 0.092(9) 0.086(6) 0.245(16) -0.086(8) -0.018(9) -0.014(6)

loop_
_atom_type_symbol
_atom_type_description
_atom_type_scat_dispersion_real
_atom_type_scat_dispersion_imag
_atom_type_scat_source
C C 0.0033 0.0016 'International Tables Vol C Tables 4.2.6.8 and 6.1.1.4'
H H 0.0000 0.0000 'International Tables Vol C Tables 4.2.6.8 and 6.1.1.4'
N N 0.0061 0.0033 'International Tables Vol C Tables 4.2.6.8 and 6.1.1.4'
O O 0.0106 0.0060 'International Tables Vol C Tables 4.2.6.8 and 6.1.1.4'
Sn Sn -0.6537 1.4246 'International Tables Vol C Tables 4.2.6.8 and 6.1.1.4'

loop_
_geom_angle_atom_site_label_1
_geom_angle_atom_site_label_2
_geom_angle_atom_site_label_3
_geom_angle
_geom_angle_site_symmetry_1
_geom_angle_site_symmetry_3
O1 Sn1 Sn1 130.19(13) . 2_666
O9 Sn1 Sn1 39.49(11) . 2_666
O9 Sn1 Sn1 37.13(10) 2_666 2_666
O9 Sn1 O1 167.25(16) 2_666 .
O9 Sn1 O1 90.72(17) . .
O9 Sn1 O9 76.63(16) . 2_666
O9 Sn1 C39 108.3(2) . .
O9 Sn1 C43 106.5(2) . .
C39 Sn1 Sn1 105.8(2) . 2_666
C39 Sn1 O1 85.6(2) . .
C39 Sn1 O9 96.8(2) . 2_666
C43 Sn1 Sn1 105.8(2) . 2_666
C43 Sn1 O1 86.5(3) . .
C43 Sn1 O9 98.5(2) . 2_666
C43 Sn1 C39 144.4(3) . .
O5 Sn2 O2 167.97(17) . .
O9 Sn2 O2 89.92(16) . .
O9 Sn2 O5 79.00(15) . .
O9 Sn2 C31 108.4(2) . .
O9 Sn2 C35 112.6(2) . .
C31 Sn2 O2 92.5(2) . .
C31 Sn2 O5 95.5(3) . .
C31 Sn2 C35 139.0(3) . .
C35 Sn2 O2 85.1(2) . .
C35 Sn2 O5 94.8(2) . .
C1 O1 Sn1 136.7(4) . .
C1 O2 Sn2 138.6(4) . .
C14 O3 H3 109.5 . .
C13 O4 C15 117.5(7) . .
C16 O5 Sn2 114.2(4) . .
C29 O7 H7 109.5 . .
C28 O8 C30 117.2(9) . .
Sn1 O9 Sn1 103.37(16) . 2_666
Sn2 O9 Sn1 119.40(18) . 2_666
Sn2 O9 Sn1 137.2(2) . .
C8 N1 C4 120.7(7) . .
C23 N2 C21 122.9(7) . .
O1 C1 C2 116.2(5) . .
O2 C1 O1 124.2(6) . .
O2 C1 C2 119.0(6) . .
C3 C2 C1 121.2(6) . .
C7 C2 C1 119.8(6) . .
C7 C2 C3 118.9(6) . .
C2 C3 H3A 118.6 . .
C4 C3 C2 122.9(6) . .
C4 C3 H3A 118.6 . .
C3 C4 N1 118.9(6) . .
C3 C4 C5 117.8(7) . .
C5 C4 N1 123.2(6) . .
C4 C5 H5 120.3 . .
C6 C5 C4 119.4(6) . .
C6 C5 H5 120.3 . .
C5 C6 H6 119.2 . .
C7 C6 C5 121.6(7) . .
C7 C6 H6 119.2 . .
C2 C7 H7A 120.3 . .
C6 C7 C2 119.4(7) . .
C6 C7 H7A 120.3 . .
N1 C8 H8 119.9 . .
N1 C8 C9 120.2(8) . .
C9 C8 H8 119.9 . .
C10 C9 C8 119.7(8) . .
C10 C9 C14 117.8(8) . .
C14 C9 C8 122.4(7) . .
C9 C10 H10 119.1 . .
C11 C10 C9 121.9(10) . .
C11 C10 H10 119.1 . .
C10 C11 H11 120.3 . .
C10 C11 C12 119.4(8) . .
C12 C11 H11 120.3 . .
C11 C12 H12 120.0 . .
C13 C12 C11 120.0(8) . .
C13 C12 H12 120.0 . .
C12 C13 O4 124.2(8) . .
C12 C13 C14 121.6(9) . .
C14 C13 O4 114.2(7) . .
O3 C14 C9 120.8(8) . .
O3 C14 C13 120.0(8) . .
C13 C14 C9 119.2(7) . .
O4 C15 H15A 109.5 . .
O4 C15 H15B 109.5 . .
O4 C15 H15C 109.5 . .
H15A C15 H15B 109.5 . .
H15A C15 H15C 109.5 . .
H15B C15 H15C 109.5 . .
O5 C16 C17 120.0(5) . .
O6 C16 O5 120.0(6) . .
O6 C16 C17 119.9(5) . .
C18 C17 C16 119.9(6) . .
C22 C17 C16 119.7(5) . .
C22 C17 C18 120.3(6) . .
C17 C18 H18 121.0 . .
C19 C18 C17 118.1(7) . .
C19 C18 H18 121.0 . .
C18 C19 H19 118.9 . .
C18 C19 C20 122.2(7) . .
C20 C19 H19 118.9 . .
C19 C20 H20 120.3 . .
C19 C20 C21 119.5(7) . .
C21 C20 H20 120.3 . .
C20 C21 N2 124.6(6) . .
C22 C21 N2 116.8(6) . .
C22 C21 C20 118.6(6) . .
C17 C22 C21 121.3(6) . .
C17 C22 H22 119.3 . .
C21 C22 H22 119.3 . .
N2 C23 H23 118.3 . .
N2 C23 C24 123.5(8) . .
C24 C23 H23 118.3 . .
C25 C24 C23 120.1(7) . .
C25 C24 C29 120.1(7) . .
C29 C24 C23 119.8(7) . .
C24 C25 H25 118.8 . .
C26 C25 C24 122.4(9) . .
C26 C25 H25 118.8 . .
C25 C26 H26 120.7 . .
C25 C26 C27 118.7(9) . .
C27 C26 H26 120.7 . .
C26 C27 H27 119.3 . .
C28 C27 C26 121.4(8) . .
C28 C27 H27 119.3 . .
O8 C28 C27 125.9(9) . .
O8 C28 C29 113.6(8) . .
C27 C28 C29 120.5(9) . .
O7 C29 C24 123.5(7) . .
O7 C29 C28 119.6(8) . .
C24 C29 C28 117.0(7) . .
O8 C30 H30A 109.5 . .
O8 C30 H30B 109.5 . .
O8 C30 H30C 109.5 . .
H30A C30 H30B 109.5 . .
H30A C30 H30C 109.5 . .
H30B C30 H30C 109.5 . .
Sn2 C31 H31A 107.3 . .
Sn2 C31 H31B 107.3 . .
H31A C31 H31B 106.9 . .
C32 C31 Sn2 120.3(6) . .
C32 C31 H31A 107.3 . .
C32 C31 H31B 107.3 . .
C31 C32 H32A 109.4 . .
C31 C32 H32B 109.4 . .
H32A C32 H32B 108.0 . .
C33 C32 C31 111.2(8) . .
C33 C32 H32A 109.4 . .
C33 C32 H32B 109.4 . .
C32 C33 H33A 108.9 . .
C32 C33 H33B 108.9 . .
C32 C33 C34 113.6(9) . .
H33A C33 H33B 107.7 . .
C34 C33 H33A 108.9 . .
C34 C33 H33B 108.9 . .
C33 C34 H34A 109.5 . .
C33 C34 H34B 109.5 . .
C33 C34 H34C 109.5 . .
H34A C34 H34B 109.5 . .
H34A C34 H34C 109.5 . .
H34B C34 H34C 109.5 . .
Sn2 C35 H35A 108.6 . .
Sn2 C35 H35B 108.6 . .
H35A C35 H35B 107.5 . .
C36 C35 Sn2 114.8(5) . .
C36 C35 H35A 108.6 . .
C36 C35 H35B 108.6 . .
C35 C36 H36A 109.0 . .
C35 C36 H36B 109.0 . .
C35 C36 C37 112.9(6) . .
H36A C36 H36B 107.8 . .
C37 C36 H36A 109.0 . .
C37 C36 H36B 109.0 . .
C36 C37 H37A 109.9 . .
C36 C37 H37B 109.9 . .
C36 C37 C38 108.9(8) . .
H37A C37 H37B 108.3 . .
C38 C37 H37A 109.9 . .
C38 C37 H37B 109.9 . .
C37 C38 H38A 109.5 . .
C37 C38 H38B 109.5 . .
C37 C38 H38C 109.5 . .
H38A C38 H38B 109.5 . .
H38A C38 H38C 109.5 . .
H38B C38 H38C 109.5 . .
Sn1 C39 H39A 108.6 . .
Sn1 C39 H39B 108.6 . .
H39A C39 H39B 107.5 . .
C40 C39 Sn1 114.8(4) . .
C40 C39 H39A 108.6 . .
C40 C39 H39B 108.6 . .
C39 C40 H40A 108.7 . .
C39 C40 H40B 108.7 . .
C39 C40 C41 114.1(6) . .
H40A C40 H40B 107.6 . .
C41 C40 H40A 108.7 . .
C41 C40 H40B 108.7 . .
C40 C41 H41A 108.5 . .
C40 C41 H41B 108.5 . .
H41A C41 H41B 107.5 . .
C42 C41 C40 115.0(8) . .
C42 C41 H41A 108.5 . .
C42 C41 H41B 108.5 . .
C41 C42 H42A 109.5 . .
C41 C42 H42B 109.5 . .
C41 C42 H42C 109.5 . .
H42A C42 H42B 109.5 . .
H42A C42 H42C 109.5 . .
H42B C42 H42C 109.5 . .
Sn1 C43 H43A 108.3 . .
Sn1 C43 H43B 108.3 . .
H43A C43 H43B 107.4 . .
C44 C43 Sn1 115.8(5) . .
C44 C43 H43A 108.3 . .
C44 C43 H43B 108.3 . .
C43 C44 H44A 108.5 . .
C43 C44 H44B 108.5 . .
C43 C44 C45 115.0(7) . .
H44A C44 H44B 107.5 . .
C45 C44 H44A 108.5 . .
C45 C44 H44B 108.5 . .
C44 C45 H45A 108.2 . .
C44 C45 H45B 108.2 . .
H45A C45 H45B 107.4 . .
C46 C45 C44 116.3(10) . .
C46 C45 H45A 108.2 . .
C46 C45 H45B 108.2 . .
C45 C46 H46A 109.5 . .
C45 C46 H46B 109.5 . .
C45 C46 H46C 109.5 . .
H46A C46 H46B 109.5 . .
H46A C46 H46C 109.5 . .
H46B C46 H46C 109.5 . .

loop_
_geom_bond_atom_site_label_1
_geom_bond_atom_site_label_2
_geom_bond_distance
_geom_bond_site_symmetry_2
Sn1 Sn1 3.2920(8) 2_666
Sn1 O1 2.240(5) .
Sn1 O9 2.043(4) .
Sn1 O9 2.152(4) 2_666
Sn1 C39 2.135(6) .
Sn1 C43 2.126(7) .
Sn2 O2 2.251(4) .
Sn2 O5 2.208(4) .
Sn2 O9 2.035(4) .
Sn2 C31 2.140(7) .
Sn2 C35 2.146(6) .
O1 C1 1.269(8) .
O2 C1 1.235(7) .
O3 H3 0.8200 .
O3 C14 1.329(8) .
O4 C13 1.383(11) .
O4 C15 1.392(11) .
O5 C16 1.293(7) .
O6 C16 1.261(8) .
O7 H7 0.8200 .
O7 C29 1.315(9) .
O8 C28 1.339(11) .
O8 C30 1.473(12) .
O9 Sn1 2.152(4) 2_666
N1 C4 1.431(9) .
N1 C8 1.267(8) .
N2 C21 1.423(8) .
N2 C23 1.277(9) .
C1 C2 1.495(8) .
C2 C3 1.390(9) .
C2 C7 1.390(9) .
C3 H3A 0.9300 .
C3 C4 1.353(9) .
C4 C5 1.424(11) .
C5 H5 0.9300 .
C5 C6 1.381(11) .
C6 H6 0.9300 .
C6 C7 1.367(10) .
C7 H7A 0.9300 .
C8 H8 0.9300 .
C8 C9 1.465(11) .
C9 C10 1.412(10) .
C9 C14 1.417(12) .
C10 H10 0.9300 .
C10 C11 1.349(13) .
C11 H11 0.9300 .
C11 C12 1.403(14) .
C12 H12 0.9300 .
C12 C13 1.363(11) .
C13 C14 1.377(11) .
C15 H15A 0.9600 .
C15 H15B 0.9600 .
C15 H15C 0.9600 .
C16 C17 1.483(8) .
C17 C18 1.395(9) .
C17 C22 1.369(9) .
C18 H18 0.9300 .
C18 C19 1.370(10) .
C19 H19 0.9300 .
C19 C20 1.382(10) .
C20 H20 0.9300 .
C20 C21 1.390(10) .
C21 C22 1.387(9) .
C22 H22 0.9300 .
C23 H23 0.9300 .
C23 C24 1.438(10) .
C24 C25 1.387(10) .
C24 C29 1.411(11) .
C25 H25 0.9300 .
C25 C26 1.350(12) .
C26 H26 0.9300 .
C26 C27 1.389(14) .
C27 H27 0.9300 .
C27 C28 1.374(13) .
C28 C29 1.422(11) .
C30 H30A 0.9600 .
C30 H30B 0.9600 .
C30 H30C 0.9600 .
C31 H31A 0.9700 .
C31 H31B 0.9700 .
C31 C32 1.498(11) .
C32 H32A 0.9700 .
C32 H32B 0.9700 .
C32 C33 1.487(14) .
C33 H33A 0.9700 .
C33 H33B 0.9700 .
C33 C34 1.570(13) .
C34 H34A 0.9600 .
C34 H34B 0.9600 .
C34 H34C 0.9600 .
C35 H35A 0.9700 .
C35 H35B 0.9700 .
C35 C36 1.503(10) .
C36 H36A 0.9700 .
C36 H36B 0.9700 .
C36 C37 1.524(12) .
C37 H37A 0.9700 .
C37 H37B 0.9700 .
C37 C38 1.612(12) .
C38 H38A 0.9600 .
C38 H38B 0.9600 .
C38 H38C 0.9600 .
C39 H39A 0.9700 .
C39 H39B 0.9700 .
C39 C40 1.501(10) .
C40 H40A 0.9700 .
C40 H40B 0.9700 .
C40 C41 1.509(10) .
C41 H41A 0.9700 .
C41 H41B 0.9700 .
C41 C42 1.491(13) .
C42 H42A 0.9600 .
C42 H42B 0.9600 .
C42 H42C 0.9600 .
C43 H43A 0.9700 .
C43 H43B 0.9700 .
C43 C44 1.501(10) .
C44 H44A 0.9700 .
C44 H44B 0.9700 .
C44 C45 1.513(12) .
C45 H45A 0.9700 .
C45 H45B 0.9700 .
C45 C46 1.441(14) .
C46 H46A 0.9600 .
C46 H46B 0.9600 .
C46 H46C 0.9600 .

loop_
_geom_torsion_atom_site_label_1
_geom_torsion_atom_site_label_2
_geom_torsion_atom_site_label_3
_geom_torsion_atom_site_label_4
_geom_torsion
Sn1 O1 C1 O2 -13.5(12)
Sn1 O1 C1 C2 157.6(5)
Sn1 C39 C40 C41 178.6(6)
Sn1 C43 C44 C45 176.0(8)
Sn2 O2 C1 O1 -7.8(12)
Sn2 O2 C1 C2 -178.7(5)
Sn2 O5 C16 O6 3.8(9)
Sn2 O5 C16 C17 -178.4(5)
Sn2 C31 C32 C33 -77.1(9)
Sn2 C35 C36 C37 71.5(8)
O1 C1 C2 C3 -1.7(10)
O1 C1 C2 C7 176.7(6)
O2 C1 C2 C3 170.0(6)
O2 C1 C2 C7 -11.7(10)
O4 C13 C14 O3 -0.1(11)
O4 C13 C14 C9 -179.8(7)
O5 C16 C17 C18 2.6(11)
O5 C16 C17 C22 179.9(6)
O6 C16 C17 C18 -179.6(7)
O6 C16 C17 C22 -2.2(11)
O8 C28 C29 O7 -0.1(12)
O8 C28 C29 C24 -178.6(8)
N1 C4 C5 C6 -178.6(7)
N1 C8 C9 C10 -179.1(7)
N1 C8 C9 C14 -3.3(12)
N2 C21 C22 C17 179.5(7)
N2 C23 C24 C25 179.1(8)
N2 C23 C24 C29 -0.4(12)
C1 C2 C3 C4 177.2(7)
C1 C2 C7 C6 -178.2(7)
C2 C3 C4 N1 179.8(6)
C2 C3 C4 C5 1.0(11)
C3 C2 C7 C6 0.2(10)
C3 C4 C5 C6 0.2(11)
C4 N1 C8 C9 -179.6(6)
C4 C5 C6 C7 -1.2(12)
C5 C6 C7 C2 1.0(12)
C7 C2 C3 C4 -1.2(10)
C8 N1 C4 C3 156.7(7)
C8 N1 C4 C5 -24.5(11)
C8 C9 C10 C11 179.3(9)
C8 C9 C14 O3 2.9(12)
C8 C9 C14 C13 -177.5(7)
C9 C10 C11 C12 -4.4(17)
C10 C9 C14 O3 178.7(7)
C10 C9 C14 C13 -1.7(12)
C10 C11 C12 C13 3.7(16)
C11 C12 C13 O4 178.9(9)
C11 C12 C13 C14 -2.1(13)
C12 C13 C14 O3 -179.2(7)
C12 C13 C14 C9 1.1(12)
C14 C9 C10 C11 3.4(14)
C15 O4 C13 C12 2.5(13)
C15 O4 C13 C14 -176.5(8)
C16 C17 C18 C19 -179.5(7)
C16 C17 C22 C21 179.7(6)
C17 C18 C19 C20 -2.1(14)
C18 C17 C22 C21 -2.9(11)
C18 C19 C20 C21 0.6(14)
C19 C20 C21 N2 -178.1(8)
C19 C20 C21 C22 -0.2(12)
C20 C21 C22 C17 1.4(11)
C21 N2 C23 C24 -177.4(7)
C22 C17 C18 C19 3.2(12)
C23 N2 C21 C20 -8.3(12)
C23 N2 C21 C22 173.7(7)
C23 C24 C25 C26 -177.8(9)
C23 C24 C29 O7 0.3(12)
C23 C24 C29 C28 178.6(7)
C24 C25 C26 C27 -1.1(15)
C25 C24 C29 O7 -179.2(8)
C25 C24 C29 C28 -0.8(11)
C25 C26 C27 C28 -0.2(15)
C26 C27 C28 O8 178.9(10)
C26 C27 C28 C29 0.9(14)
C27 C28 C29 O7 178.0(8)
C27 C28 C29 C24 -0.4(12)
C29 C24 C25 C26 1.6(14)
C30 O8 C28 C27 5.2(15)
C30 O8 C28 C29 -176.8(9)
C31 C32 C33 C34 -178.0(9)
C35 C36 C37 C38 -173.2(8)
C39 C40 C41 C42 -179.2(8)
C43 C44 C45 C46 -173.0(10)
